data_7158319
loop_
_publ_author_name
'Kozhemyakin, Grigory L.'
'Tyurin, Vladimir S.'
'Shkirdova, Alena O.'
'Belyaev, Evgeny S.'
'Kirinova, Ekaterina S.'
'Ponomarev, Gelii V.'
'Chistov, Alexey A.'
'Aralov, Andrey V.'
'Tafeenko, Victor A.'
'Zamilatskov, Ilya A.'

_publ_section_title
;
 Carbene functionalization of porphyrinoids through tosylhydrazones.
;
_journal_issue 42
_journal_name_full 'Organic &amp; biomolecular chemistry'
_journal_page_first 9199
_journal_page_last 9210
_journal_paper_doi 10.1039/d1ob01626a
_journal_volume 19
_journal_year 2021
_chemical_absolute_configuration rm
_chemical_formula_moiety 'C41 H42 N4 O3'
_chemical_formula_sum 'C41 H42 N4 O3'
_chemical_formula_weight 638.78
_space_group_crystal_system orthorhombic
_space_group_IT_number 19
_space_group_name_Hall 'P 2ac 2ab'
_space_group_name_H-M_alt 'P 21 21 21'
_atom_sites_solution_hydrogens geom
_audit_creation_method SHELXL-2016/6
_audit_update_record
;
2021-06-24 deposited with the CCDC.	2021-09-29 downloaded from the CCDC.
;
_cell_angle_alpha 90
_cell_angle_beta 90
_cell_angle_gamma 90
_cell_formula_units_Z 4
_cell_length_a 5.5160(10)
_cell_length_b 19.977(3)
_cell_length_c 30.800(10)
_cell_measurement_reflns_used 985
_cell_measurement_temperature 295(2)
_cell_measurement_theta_max 40.5
_cell_measurement_theta_min 4.06
_cell_volume 3393.9(14)
_computing_structure_refinement 'SHELXL-2016/6 (Sheldrick, 2016)'
_diffrn_ambient_temperature 295
_diffrn_detector Pilatus100K
_diffrn_detector_area_resol_mean 5.81
_diffrn_detector_type STOE
_diffrn_measured_fraction_theta_full 0.986
_diffrn_measured_fraction_theta_max 0.986
_diffrn_measurement_device_type STOE
_diffrn_radiation_collimation 'focusing mirrors'
_diffrn_radiation_monochromator none
_diffrn_radiation_polarisn_norm 0
_diffrn_radiation_type 'Cu K\a'
_diffrn_radiation_wavelength 1.54186
_diffrn_reflns_av_R_equivalents 0.1035
_diffrn_reflns_av_unetI/netI 0.1150
_diffrn_reflns_Laue_measured_fraction_full 0.986
_diffrn_reflns_Laue_measured_fraction_max 0.986
_diffrn_reflns_limit_h_max 5
_diffrn_reflns_limit_h_min -6
_diffrn_reflns_limit_k_max 22
_diffrn_reflns_limit_k_min -10
_diffrn_reflns_limit_l_max 34
_diffrn_reflns_limit_l_min -34
_diffrn_reflns_number 16576
_diffrn_reflns_point_group_measured_fraction_full 0.990
_diffrn_reflns_point_group_measured_fraction_max 0.990
_diffrn_reflns_theta_full 59.996
_diffrn_reflns_theta_max 59.996
_diffrn_reflns_theta_min 4.427
_diffrn_source 'Cu GeniX 3D'
_diffrn_source_current 0.600
_diffrn_source_power 0.030
_diffrn_source_voltage 50
_exptl_absorpt_coefficient_mu 0.627
_exptl_absorpt_correction_T_max 0.706
_exptl_absorpt_correction_T_min 0.683
_exptl_absorpt_correction_type multi-scan
_exptl_absorpt_process_details
;
[c.f. r.h. blessing, acta cryst. (1995), a51, 33-38]
;
_exptl_crystal_colour red
_exptl_crystal_density_diffrn 1.250
_exptl_crystal_description needle
_exptl_crystal_F_000 1360
_exptl_crystal_size_max .12
_exptl_crystal_size_mid .06
_exptl_crystal_size_min .04
_refine_diff_density_max 0.356
_refine_diff_density_min -0.449
_refine_diff_density_rms 0.082
_refine_ls_abs_structure_details
;
 Flack x determined using 160 quotients [(I+)-(I-)]/[(I+)+(I-)]
 (Parsons, Flack and Wagner, Acta Cryst. B69 (2013) 249-259).
;
_refine_ls_abs_structure_Flack 4.1(10)
_refine_ls_extinction_method none
_refine_ls_goodness_of_fit_ref 0.877
_refine_ls_hydrogen_treatment mixed
_refine_ls_matrix_type full
_refine_ls_number_parameters 401
_refine_ls_number_reflns 4491
_refine_ls_number_restraints 84
_refine_ls_restrained_S_all 0.882
_refine_ls_R_factor_all 0.3021
_refine_ls_R_factor_gt 0.1405
_refine_ls_shift/su_max 0.000
_refine_ls_shift/su_mean 0.000
_refine_ls_structure_factor_coef Fsqd
_refine_ls_weighting_details 'w=1/[\s^2^(Fo^2^)+(0.1882P)^2^] where P=(Fo^2^+2Fc^2^)/3'
_refine_ls_weighting_scheme calc
_refine_ls_wR_factor_gt 0.3317
_refine_ls_wR_factor_ref 0.4249
_reflns_Friedel_coverage 0.624
_reflns_Friedel_fraction_full 0.824
_reflns_Friedel_fraction_max 0.824
_reflns_number_gt 1204
_reflns_number_total 4491
_reflns_threshold_expression 'I > 2\s(I)'
_cod_data_source_file d1ob01626a2.cif
_cod_data_source_block porf
_cod_depositor_comments 'Adding full bibliography for 7158319.cif.'
_cod_database_code 7158319
_shelx_shelxl_version_number 2016/6
_shelx_space_group_comment
;
The symmetry employed for this shelxl refinement is uniquely defined
by the following loop, which should always be used as a source of
symmetry information in preference to the above space-group names.
They are only intended as comments.
;

loop_
_space_group_symop_operation_xyz
'x, y, z'
'-x+1/2, -y, z+1/2'
'-x, y+1/2, -z+1/2'
'x+1/2, -y+1/2, -z'

loop_
_atom_site_label
_atom_site_type_symbol
_atom_site_fract_x
_atom_site_fract_y
_atom_site_fract_z
_atom_site_U_iso_or_equiv
_atom_site_adp_type
_atom_site_occupancy
_atom_site_site_symmetry_order
_atom_site_calc_flag
_atom_site_refinement_flags_posn
_atom_site_refinement_flags_adp
_atom_site_refinement_flags_occupancy
_atom_site_disorder_assembly
_atom_site_disorder_group
O1 O -0.602(3) 0.1184(9) 0.3478(6) 0.124(6) Uani 1 1 d . . . . .
O2 O -0.273(2) 0.3512(11) 0.4711(6) 0.130(7) Uani 1 1 d D . . . .
O3 O -0.059(3) 0.3785(9) 0.5300(7) 0.120(6) Uani 1 1 d D . . . .
N1 N 0.277(3) 0.2442(10) 0.1907(6) 0.090(5) Uani 1 1 d D . . . .
N2 N 0.541(3) 0.3432(9) 0.2468(6) 0.078(5) Uani 1 1 d D . . . .
H2 H 0.419019 0.317085 0.250215 0.093 Uiso 1 1 calc R U . . .
N3 N -0.014(3) 0.2099(9) 0.2599(6) 0.081(5) Uani 1 1 d D . . . .
H3 H 0.107616 0.234967 0.253530 0.097 Uiso 1 1 calc R U . . .
N4 N 0.228(3) 0.3042(9) 0.3214(5) 0.075(5) Uani 1 1 d D . . . .
C2 C 0.438(4) 0.2650(12) 0.1599(8) 0.081(6) Uani 1 1 d D . . . .
C3 C 0.415(4) 0.2369(12) 0.1193(8) 0.084(6) Uani 1 1 d D . . . .
C4 C 0.230(5) 0.1904(11) 0.1247(8) 0.090(7) Uani 1 1 d D . . . .
C5 C 0.138(4) 0.1982(11) 0.1680(8) 0.075(6) Uani 1 1 d D . . . .
C6 C -0.052(4) 0.1628(11) 0.1889(8) 0.078(6) Uani 1 1 d D . . . .
H6 H -0.132507 0.131305 0.171953 0.094 Uiso 1 1 calc R U . . .
C7 C -0.130(3) 0.1689(10) 0.2306(7) 0.070(6) Uani 1 1 d D . . . .
C8 C -0.321(3) 0.1353(10) 0.2524(9) 0.083(7) Uani 1 1 d D . . . .
C9 C -0.308(4) 0.1587(12) 0.2935(11) 0.099(9) Uani 1 1 d . . . . .
C10 C -0.113(3) 0.2061(9) 0.2998(7) 0.067(6) Uani 1 1 d D . . . .
C11 C -0.430(4) 0.1555(14) 0.3373(8) 0.089(7) Uani 1 1 d . . . . .
C12 C -0.291(3) 0.1997(11) 0.3679(7) 0.080(6) Uani 1 1 d . . . . .
H12A H -0.219012 0.173633 0.391188 0.096 Uiso 1 1 calc R U . . .
H12B H -0.395132 0.233669 0.380433 0.096 Uiso 1 1 calc R U . . .
C13 C -0.092(3) 0.2319(11) 0.3392(8) 0.074(6) Uani 1 1 d . . . . .
C14 C 0.067(3) 0.2827(10) 0.3535(6) 0.063(5) Uani 1 1 d D . . . .
C15 C 0.085(3) 0.3145(12) 0.3958(6) 0.093(9) Uani 1 1 d D . . . .
H15 H -0.05(4) 0.338(7) 0.3988(11) 0.112 Uiso 1 1 calc R U . . .
C16 C 0.293(3) 0.3650(11) 0.3873(7) 0.081(6) Uani 1 1 d D . . . .
H16 H 0.432(7) 0.3509(13) 0.4065(11) 0.098 Uiso 1 1 calc DR U . . .
C17 C 0.367(3) 0.3504(10) 0.3431(6) 0.063(5) Uani 1 1 d D . . . .
C18 C 0.549(3) 0.3857(10) 0.3200(6) 0.064(5) Uani 1 1 d D . . . .
H18 H 0.622213 0.419316 0.336237 0.077 Uiso 1 1 calc R U . . .
C19 C 0.636(3) 0.3808(10) 0.2800(7) 0.071(6) Uani 1 1 d D . . . .
C20 C 0.818(3) 0.4212(9) 0.2578(7) 0.064(5) Uani 1 1 d D . . . .
C21 C 0.826(3) 0.4032(11) 0.2170(8) 0.075(6) Uani 1 1 d D . . . .
C22 C 0.657(4) 0.3506(11) 0.2078(7) 0.079(6) Uani 1 1 d D . . . .
C23 C 0.603(4) 0.3190(14) 0.1695(9) 0.113(9) Uani 1 1 d D . . . .
H23 H 0.687295 0.335122 0.145539 0.135 Uiso 1 1 calc R U . . .
C24 C 0.549(5) 0.2478(15) 0.0785(8) 0.128(10) Uani 1 1 d D . . . .
H24A H 0.559801 0.206408 0.062846 0.191 Uiso 1 1 calc R U . . .
H24B H 0.708709 0.263918 0.084938 0.191 Uiso 1 1 calc R U . . .
H24C H 0.464504 0.280294 0.061166 0.191 Uiso 1 1 calc R U . . .
C25 C 0.129(4) 0.1405(12) 0.0916(8) 0.105(8) Uani 1 1 d D . . . .
H25A H -0.041161 0.132836 0.097567 0.126 Uiso 1 1 calc R U . . .
H25B H 0.141789 0.159727 0.062737 0.126 Uiso 1 1 calc R U . . .
C26 C 0.259(6) 0.0754(13) 0.0924(10) 0.160(12) Uani 1 1 d D . . . .
H26A H 0.378511 0.075869 0.115089 0.240 Uiso 1 1 calc R U . . .
H26B H 0.338235 0.068296 0.064944 0.240 Uiso 1 1 calc R U . . .
H26C H 0.145730 0.039884 0.097540 0.240 Uiso 1 1 calc R U . . .
C27 C -0.499(3) 0.0874(9) 0.2330(8) 0.097(8) Uani 1 1 d D . . . .
H27A H -0.653228 0.109081 0.229949 0.145 Uiso 1 1 calc R U . . .
H27B H -0.515349 0.049161 0.251641 0.145 Uiso 1 1 calc R U . . .
H27C H -0.441900 0.073331 0.205037 0.145 Uiso 1 1 calc R U . . .
C28 C 0.104(4) 0.2738(13) 0.4354(7) 0.098(8) Uani 1 1 d D . . . .
H28A H 0.242407 0.244332 0.432149 0.117 Uiso 1 1 calc R U . . .
H28B H -0.039257 0.245750 0.436993 0.117 Uiso 1 1 calc R U . . .
C29 C 0.130(3) 0.3110(13) 0.4795(8) 0.105(8) Uani 1 1 d D . . . .
H29A H 0.169560 0.278645 0.501928 0.126 Uiso 1 1 calc R U . . .
H29B H 0.263759 0.342401 0.477571 0.126 Uiso 1 1 calc R U . . .
C30 C -0.100(5) 0.3491(13) 0.4930(7) 0.108(9) Uani 1 1 d D . . . .
C31 C -0.258(5) 0.4176(16) 0.5497(9) 0.143(13) Uani 1 1 d . . . . .
H31A H -0.390747 0.388348 0.556324 0.215 Uiso 1 1 calc R U . . .
H31B H -0.310878 0.451370 0.529581 0.215 Uiso 1 1 calc R U . . .
H31C H -0.201495 0.438586 0.575821 0.215 Uiso 1 1 calc R U . . .
C32 C 0.238(4) 0.4351(12) 0.3990(7) 0.098(7) Uani 1 1 d D . . . .
H32A H 0.143375 0.455269 0.376250 0.147 Uiso 1 1 calc R U . . .
H32B H 0.386143 0.459530 0.402570 0.147 Uiso 1 1 calc R U . . .
H32C H 0.147369 0.436046 0.425593 0.147 Uiso 1 1 calc R U . . .
C33 C 0.972(3) 0.4711(12) 0.2798(7) 0.096(7) Uani 1 1 d D . . . .
H33A H 1.044878 0.499814 0.258600 0.144 Uiso 1 1 calc R U . . .
H33B H 1.095962 0.448572 0.296048 0.144 Uiso 1 1 calc R U . . .
H33C H 0.873972 0.497326 0.299235 0.144 Uiso 1 1 calc R U . . .
C34 C 0.978(6) 0.4274(19) 0.1808(10) 0.142(12) Uani 1 1 d D U . . .
H34 H 1.090(7) 0.389(2) 0.1739(10) 0.171 Uiso 1 1 calc DR U . . .
C35 C 0.933(5) 0.4563(15) 0.1421(9) 0.132(10) Uani 1 1 d D U . . .
H35 H 0.777(8) 0.4820(19) 0.1404(9) 0.159 Uiso 1 1 calc DR U . . .
C36 C 1.040(6) 0.4341(18) 0.0976(7) 0.226(8) Uani 1 1 d DG U . . .
C37 C 1.246(6) 0.4669(16) 0.0825(9) 0.226(8) Uani 1 1 d G U . . .
H37 H 1.330012 0.496057 0.100630 0.271 Uiso 1 1 calc R U . . .
C38 C 1.327(5) 0.4561(16) 0.0403(9) 0.226(8) Uani 1 1 d G U . . .
H38 H 1.464367 0.478051 0.030214 0.271 Uiso 1 1 calc R U . . .
C39 C 1.201(6) 0.4126(17) 0.0132(6) 0.226(8) Uani 1 1 d G U . . .
H39 H 1.255335 0.405342 -0.015045 0.271 Uiso 1 1 calc R U . . .
C40 C 0.996(6) 0.3798(16) 0.0283(9) 0.226(8) Uani 1 1 d G U . . .
H40 H 0.911947 0.350638 0.010113 0.271 Uiso 1 1 calc R U . . .
C41 C 0.915(5) 0.3906(16) 0.0704(9) 0.226(8) Uani 1 1 d G U . . .
H41 H 0.777588 0.368643 0.080528 0.271 Uiso 1 1 calc R U . . .
C42 C 1.120(8) 0.482(2) 0.1772(9) 0.23(3) Uani 1 1 d D . . . .
H42A H 1.291303 0.476263 0.171726 0.279 Uiso 1 1 calc R U . . .
H42B H 1.076973 0.521770 0.194007 0.279 Uiso 1 1 calc R U . . .

loop_
_atom_site_aniso_label
_atom_site_aniso_U_11
_atom_site_aniso_U_22
_atom_site_aniso_U_33
_atom_site_aniso_U_23
_atom_site_aniso_U_13
_atom_site_aniso_U_12
O1 0.058(11) 0.118(15) 0.197(16) 0.037(11) 0.009(10) -0.026(11)
O2 0.015(9) 0.22(2) 0.149(15) -0.011(12) -0.031(8) 0.022(10)
O3 0.087(12) 0.125(15) 0.149(16) -0.017(12) -0.001(11) -0.009(12)
N1 0.037(12) 0.095(15) 0.137(16) -0.013(12) 0.004(11) 0.029(11)
N2 0.012(9) 0.105(14) 0.117(15) -0.024(10) 0.012(9) -0.006(9)
N3 0.034(10) 0.097(14) 0.112(14) -0.026(10) 0.016(10) -0.004(9)
N4 0.018(9) 0.090(13) 0.115(13) -0.024(10) 0.015(9) 0.020(9)
C2 0.034(14) 0.088(18) 0.12(2) -0.001(14) -0.021(13) 0.011(13)
C3 0.046(14) 0.075(17) 0.13(2) -0.011(13) -0.002(14) -0.016(13)
C4 0.073(18) 0.061(16) 0.14(2) 0.000(13) -0.037(15) 0.034(15)
C5 0.053(15) 0.074(16) 0.098(17) -0.010(12) -0.006(13) 0.017(14)
C6 0.038(13) 0.075(15) 0.12(2) 0.004(13) -0.029(12) 0.005(12)
C7 0.035(13) 0.079(16) 0.097(17) -0.006(12) -0.008(11) -0.009(12)
C8 0.020(12) 0.054(14) 0.18(2) -0.001(14) -0.033(13) 0.006(10)
C9 0.042(15) 0.056(15) 0.20(3) 0.001(15) -0.050(17) -0.014(12)
C10 0.032(13) 0.046(12) 0.12(2) -0.016(11) -0.005(12) -0.001(10)
C11 0.028(13) 0.12(2) 0.114(19) 0.041(15) 0.007(13) 0.005(15)
C12 0.032(12) 0.082(16) 0.127(17) -0.002(12) 0.017(12) 0.019(12)
C13 0.029(12) 0.076(16) 0.116(18) -0.005(12) 0.025(11) 0.010(12)
C14 0.022(11) 0.064(13) 0.103(17) 0.017(10) 0.021(10) 0.005(11)
C15 0.024(11) 0.17(3) 0.082(16) 0.021(16) 0.030(10) -0.010(13)
C16 0.040(13) 0.09(2) 0.111(17) 0.029(12) 0.004(11) -0.024(13)
C17 0.038(12) 0.091(15) 0.060(12) 0.004(10) 0.032(10) 0.018(12)
C18 0.027(11) 0.101(16) 0.064(13) -0.012(10) 0.004(9) 0.008(11)
C19 0.025(11) 0.073(14) 0.116(19) 0.007(12) -0.004(12) 0.013(11)
C20 0.035(12) 0.061(14) 0.097(16) 0.010(10) 0.008(11) 0.001(11)
C21 0.039(13) 0.085(16) 0.102(17) 0.010(12) 0.003(11) -0.023(12)
C22 0.034(12) 0.074(15) 0.128(19) -0.028(13) -0.004(13) -0.001(12)
C23 0.054(16) 0.13(2) 0.15(2) -0.010(18) 0.021(14) -0.036(17)
C24 0.063(17) 0.16(3) 0.16(3) -0.044(19) 0.002(17) -0.019(17)
C25 0.048(14) 0.12(2) 0.14(2) -0.033(16) -0.006(12) 0.006(15)
C26 0.17(3) 0.065(18) 0.24(3) -0.058(18) -0.01(3) 0.01(2)
C27 0.035(13) 0.045(13) 0.21(2) -0.014(12) -0.058(14) 0.004(10)
C28 0.027(12) 0.15(2) 0.12(2) 0.026(17) 0.004(11) -0.004(13)
C29 0.024(12) 0.14(2) 0.15(2) 0.033(17) 0.027(13) 0.020(14)
C30 0.14(3) 0.11(2) 0.072(17) 0.010(13) 0.015(18) 0.02(2)
C31 0.057(17) 0.18(3) 0.19(3) -0.09(2) -0.023(17) 0.035(19)
C32 0.070(16) 0.088(19) 0.135(18) -0.001(13) 0.015(14) -0.028(15)
C33 0.038(13) 0.13(2) 0.124(18) -0.020(14) 0.026(12) -0.036(14)
C34 0.12(2) 0.14(3) 0.16(3) 0.04(2) -0.05(2) -0.06(2)
C35 0.085(19) 0.12(2) 0.19(3) 0.015(19) -0.017(18) 0.028(18)
C36 0.232(17) 0.261(17) 0.184(12) -0.044(12) 0.038(12) -0.055(14)
C37 0.232(17) 0.261(17) 0.184(12) -0.044(12) 0.038(12) -0.055(14)
C38 0.232(17) 0.261(17) 0.184(12) -0.044(12) 0.038(12) -0.055(14)
C39 0.232(17) 0.261(17) 0.184(12) -0.044(12) 0.038(12) -0.055(14)
C40 0.232(17) 0.261(17) 0.184(12) -0.044(12) 0.038(12) -0.055(14)
C41 0.232(17) 0.261(17) 0.184(12) -0.044(12) 0.038(12) -0.055(14)
C42 0.39(8) 0.21(4) 0.10(2) -0.06(2) 0.03(3) -0.09(5)

loop_
_atom_type_symbol
_atom_type_description
_atom_type_scat_dispersion_real
_atom_type_scat_dispersion_imag
_atom_type_scat_source
C C 0.0181 0.0091 'International Tables Vol C Tables 4.2.6.8 and 6.1.1.4'
H H 0.0000 0.0000 'International Tables Vol C Tables 4.2.6.8 and 6.1.1.4'
N N 0.0311 0.0180 'International Tables Vol C Tables 4.2.6.8 and 6.1.1.4'
O O 0.0492 0.0322 'International Tables Vol C Tables 4.2.6.8 and 6.1.1.4'

loop_
_geom_angle_atom_site_label_1
_geom_angle_atom_site_label_2
_geom_angle_atom_site_label_3
_geom_angle
_geom_angle_site_symmetry_1
_geom_angle_site_symmetry_3
_geom_angle_publ_flag
C30 O3 C31 117.8(18) . . ?
C2 N1 C5 102.1(19) . . ?
C22 N2 C19 114.8(17) . . ?
C22 N2 H2 122.6 . . ?
C19 N2 H2 122.6 . . ?
C10 N3 C7 112.1(17) . . ?
C10 N3 H3 124.0 . . ?
C7 N3 H3 124.0 . . ?
C17 N4 C14 102.6(15) . . ?
N1 C2 C3 117(2) . . ?
N1 C2 C23 120(2) . . ?
C3 C2 C23 123(2) . . ?
C2 C3 C4 103(2) . . ?
C2 C3 C24 132(2) . . ?
C4 C3 C24 125(2) . . ?
C3 C4 C5 107.4(19) . . ?
C3 C4 C25 128(2) . . ?
C5 C4 C25 124(2) . . ?
N1 C5 C6 121(2) . . ?
N1 C5 C4 110(2) . . ?
C6 C5 C4 129(2) . . ?
C7 C6 C5 128(2) . . ?
C7 C6 H6 115.9 . . ?
C5 C6 H6 115.9 . . ?
C6 C7 N3 122(2) . . ?
C6 C7 C8 130(2) . . ?
N3 C7 C8 108.4(19) . . ?
C9 C8 C7 103.8(18) . . ?
C9 C8 C27 129(2) . . ?
C7 C8 C27 127(2) . . ?
C8 C9 C10 113(3) . . ?
C8 C9 C11 143(2) . . ?
C10 C9 C11 104(2) . . ?
C13 C10 N3 141.1(19) . . ?
C13 C10 C9 116(2) . . ?
N3 C10 C9 102(2) . . ?
O1 C11 C12 125(2) . . ?
O1 C11 C9 127(3) . . ?
C12 C11 C9 108(2) . . ?
C11 C12 C13 104.4(18) . . ?
C11 C12 H12A 110.9 . . ?
C13 C12 H12A 110.9 . . ?
C11 C12 H12B 110.9 . . ?
C13 C12 H12B 110.9 . . ?
H12A C12 H12B 108.9 . . ?
C10 C13 C14 128.3(18) . . ?
C10 C13 C12 107(2) . . ?
C14 C13 C12 124.2(19) . . ?
N4 C14 C13 113.5(18) . . ?
N4 C14 C15 117.0(17) . . ?
C13 C14 C15 129.5(15) . . ?
C14 C15 C28 121(2) . . ?
C14 C15 C16 100.7(15) . . ?
C28 C15 C16 116.7(16) . . ?
C14 C15 H15 105.9 . . ?
C28 C15 H15 105.9 . . ?
C16 C15 H15 105.9 . . ?
C17 C16 C32 118.4(16) . . ?
C17 C16 C15 103.6(17) . . ?
C32 C16 C15 115.1(18) . . ?
C17 C16 H16 106.3 . . ?
C32 C16 H16 106.3 . . ?
C15 C16 H16 106.3 . . ?
N4 C17 C18 118.9(16) . . ?
N4 C17 C16 115.9(15) . . ?
C18 C17 C16 124.8(18) . . ?
C19 C18 C17 133.3(18) . . ?
C19 C18 H18 113.3 . . ?
C17 C18 H18 113.3 . . ?
C18 C19 N2 126.6(19) . . ?
C18 C19 C20 130.1(19) . . ?
N2 C19 C20 102.4(18) . . ?
C21 C20 C19 108.7(18) . . ?
C21 C20 C33 127.5(18) . . ?
C19 C20 C33 124(2) . . ?
C20 C21 C22 111.7(18) . . ?
C20 C21 C34 131(2) . . ?
C22 C21 C34 117(2) . . ?
N2 C22 C23 127(2) . . ?
N2 C22 C21 102.0(18) . . ?
C23 C22 C21 130(2) . . ?
C22 C23 C2 131(2) . . ?
C22 C23 H23 114.4 . . ?
C2 C23 H23 114.4 . . ?
C3 C24 H24A 109.5 . . ?
C3 C24 H24B 109.5 . . ?
H24A C24 H24B 109.5 . . ?
C3 C24 H24C 109.5 . . ?
H24A C24 H24C 109.5 . . ?
H24B C24 H24C 109.5 . . ?
C26 C25 C4 112.6(18) . . ?
C26 C25 H25A 109.1 . . ?
C4 C25 H25A 109.1 . . ?
C26 C25 H25B 109.1 . . ?
C4 C25 H25B 109.1 . . ?
H25A C25 H25B 107.8 . . ?
C25 C26 H26A 109.5 . . ?
C25 C26 H26B 109.5 . . ?
H26A C26 H26B 109.5 . . ?
C25 C26 H26C 109.5 . . ?
H26A C26 H26C 109.5 . . ?
H26B C26 H26C 109.5 . . ?
C8 C27 H27A 109.5 . . ?
C8 C27 H27B 109.5 . . ?
H27A C27 H27B 109.5 . . ?
C8 C27 H27C 109.5 . . ?
H27A C27 H27C 109.5 . . ?
H27B C27 H27C 109.5 . . ?
C15 C28 C29 118(2) . . ?
C15 C28 H28A 107.8 . . ?
C29 C28 H28A 107.8 . . ?
C15 C28 H28B 107.8 . . ?
C29 C28 H28B 107.8 . . ?
H28A C28 H28B 107.2 . . ?
C30 C29 C28 113.3(19) . . ?
C30 C29 H29A 108.9 . . ?
C28 C29 H29A 108.9 . . ?
C30 C29 H29B 108.9 . . ?
C28 C29 H29B 108.9 . . ?
H29A C29 H29B 107.7 . . ?
O2 C30 O3 129(2) . . ?
O2 C30 C29 122(2) . . ?
O3 C30 C29 108(2) . . ?
O3 C31 H31A 109.5 . . ?
O3 C31 H31B 109.5 . . ?
H31A C31 H31B 109.5 . . ?
O3 C31 H31C 109.5 . . ?
H31A C31 H31C 109.5 . . ?
H31B C31 H31C 109.5 . . ?
C16 C32 H32A 109.5 . . ?
C16 C32 H32B 109.5 . . ?
H32A C32 H32B 109.5 . . ?
C16 C32 H32C 109.5 . . ?
H32A C32 H32C 109.5 . . ?
H32B C32 H32C 109.5 . . ?
C20 C33 H33A 109.5 . . ?
C20 C33 H33B 109.5 . . ?
H33A C33 H33B 109.5 . . ?
C20 C33 H33C 109.5 . . ?
H33A C33 H33C 109.5 . . ?
H33B C33 H33C 109.5 . . ?
C35 C34 C42 71.6(18) . . ?
C35 C34 C21 135(3) . . ?
C42 C34 C21 131(3) . . ?
C35 C34 H34 104.7 . . ?
C42 C34 H34 104.7 . . ?
C21 C34 H34 104.7 . . ?
C34 C35 C36 126(3) . . ?
C34 C35 C42 54.4(15) . . ?
C36 C35 C42 117(3) . . ?
C34 C35 H35 115.1 . . ?
C36 C35 H35 115.1 . . ?
C42 C35 H35 115.1 . . ?
C37 C36 C41 120.0 . . ?
C37 C36 C35 118(2) . . ?
C41 C36 C35 121(2) . . ?
C36 C37 C38 120.0 . . ?
C36 C37 H37 120.0 . . ?
C38 C37 H37 120.0 . . ?
C39 C38 C37 120.0 . . ?
C39 C38 H38 120.0 . . ?
C37 C38 H38 120.0 . . ?
C38 C39 C40 120.0 . . ?
C38 C39 H39 120.0 . . ?
C40 C39 H39 120.0 . . ?
C41 C40 C39 120.0 . . ?
C41 C40 H40 120.0 . . ?
C39 C40 H40 120.0 . . ?
C40 C41 C36 120.0 . . ?
C40 C41 H41 120.0 . . ?
C36 C41 H41 120.0 . . ?
C34 C42 C35 54.0(15) . . ?
C34 C42 H42A 118.3 . . ?
C35 C42 H42A 118.3 . . ?
C34 C42 H42B 118.3 . . ?
C35 C42 H42B 118.3 . . ?
H42A C42 H42B 115.6 . . ?

loop_
_geom_bond_atom_site_label_1
_geom_bond_atom_site_label_2
_geom_bond_distance
_geom_bond_site_symmetry_2
_geom_bond_publ_flag
O1 C11 1.25(3) . ?
O2 C30 1.17(2) . ?
O3 C30 1.30(2) . ?
O3 C31 1.48(3) . ?
N1 C2 1.363(19) . ?
N1 C5 1.386(19) . ?
N2 C22 1.368(19) . ?
N2 C19 1.372(18) . ?
N2 H2 0.8600 . ?
N3 C10 1.346(19) . ?
N3 C7 1.377(18) . ?
N3 H3 0.8600 . ?
N4 C17 1.372(18) . ?
N4 C14 1.399(17) . ?
C2 C3 1.38(2) . ?
C2 C23 1.44(3) . ?
C3 C4 1.39(3) . ?
C3 C24 1.47(3) . ?
C4 C5 1.43(3) . ?
C4 C25 1.53(3) . ?
C5 C6 1.42(2) . ?
C6 C7 1.36(2) . ?
C6 H6 0.9300 . ?
C7 C8 1.42(3) . ?
C8 C9 1.35(3) . ?
C8 C27 1.49(2) . ?
C9 C10 1.44(3) . ?
C9 C11 1.51(4) . ?
C10 C13 1.33(3) . ?
C11 C12 1.50(3) . ?
C12 C13 1.55(3) . ?
C12 H12A 0.9700 . ?
C12 H12B 0.9700 . ?
C13 C14 1.41(3) . ?
C14 C15 1.45(2) . ?
C15 C28 1.47(2) . ?
C15 C16 1.55(2) . ?
C15 H15 0.9(2) . ?
C16 C17 1.45(3) . ?
C16 C32 1.48(2) . ?
C16 H16 1.01(4) . ?
C17 C18 1.42(2) . ?
C18 C19 1.33(2) . ?
C18 H18 0.9300 . ?
C19 C20 1.46(3) . ?
C20 C21 1.31(2) . ?
C20 C33 1.47(2) . ?
C21 C22 1.43(3) . ?
C21 C34 1.47(3) . ?
C22 C23 1.37(3) . ?
C23 H23 0.9300 . ?
C24 H24A 0.9600 . ?
C24 H24B 0.9600 . ?
C24 H24C 0.9600 . ?
C25 C26 1.49(3) . ?
C25 H25A 0.9700 . ?
C25 H25B 0.9700 . ?
C26 H26A 0.9600 . ?
C26 H26B 0.9600 . ?
C26 H26C 0.9600 . ?
C27 H27A 0.9600 . ?
C27 H27B 0.9600 . ?
C27 H27C 0.9600 . ?
C28 C29 1.56(3) . ?
C28 H28A 0.9700 . ?
C28 H28B 0.9700 . ?
C29 C30 1.54(3) . ?
C29 H29A 0.9700 . ?
C29 H29B 0.9700 . ?
C31 H31A 0.9600 . ?
C31 H31B 0.9600 . ?
C31 H31C 0.9600 . ?
C32 H32A 0.9600 . ?
C32 H32B 0.9600 . ?
C32 H32C 0.9600 . ?
C33 H33A 0.9600 . ?
C33 H33B 0.9600 . ?
C33 H33C 0.9600 . ?
C34 C35 1.35(3) . ?
C34 C42 1.35(3) . ?
C34 H34 1.01(4) . ?
C35 C36 1.56(3) . ?
C35 C42 1.58(3) . ?
C35 H35 1.00(4) . ?
C36 C37 1.3900 . ?
C36 C41 1.3900 . ?
C37 C38 1.3900 . ?
C37 H37 0.9300 . ?
C38 C39 1.3900 . ?
C38 H38 0.9300 . ?
C39 C40 1.3900 . ?
C39 H39 0.9300 . ?
C40 C41 1.3900 . ?
C40 H40 0.9300 . ?
C41 H41 0.9300 . ?
C42 H42A 0.9700 . ?
C42 H42B 0.9700 . ?

loop_
_geom_hbond_atom_site_label_D
_geom_hbond_atom_site_label_H
_geom_hbond_atom_site_label_A
_geom_hbond_distance_DH
_geom_hbond_distance_HA
_geom_hbond_distance_DA
_geom_hbond_angle_DHA
_geom_hbond_site_symmetry_A
N2 H2 N1 0.86 2.47 3.01(3) 121.1 .
N2 H2 N4 0.86 2.44 2.98(2) 120.8 .
N3 H3 N1 0.86 2.16 2.76(3) 126.3 .
C15 H15 O2 0.88 2.57 3.14(3) 123.3 .
C16 H16 O2 1.01 2.57 3.53(3) 159.1 1_655
C29 H29B O2 0.97 2.57 3.40(2) 143.7 1_655

loop_
_geom_torsion_atom_site_label_1
_geom_torsion_atom_site_label_2
_geom_torsion_atom_site_label_3
_geom_torsion_atom_site_label_4
_geom_torsion
_geom_torsion_site_symmetry_1
_geom_torsion_site_symmetry_2
_geom_torsion_site_symmetry_3
_geom_torsion_site_symmetry_4
_geom_torsion_publ_flag
C5 N1 C2 C3 0(2) . . . . ?
C5 N1 C2 C23 173.9(19) . . . . ?
N1 C2 C3 C4 -3(2) . . . . ?
C23 C2 C3 C4 -176.8(19) . . . . ?
N1 C2 C3 C24 178(2) . . . . ?
C23 C2 C3 C24 5(4) . . . . ?
C2 C3 C4 C5 5(2) . . . . ?
C24 C3 C4 C5 -177(2) . . . . ?
C2 C3 C4 C25 -177(2) . . . . ?
C24 C3 C4 C25 2(3) . . . . ?
C2 N1 C5 C6 178.4(17) . . . . ?
C2 N1 C5 C4 3(2) . . . . ?
C3 C4 C5 N1 -5(2) . . . . ?
C25 C4 C5 N1 176.2(19) . . . . ?
C3 C4 C5 C6 179.8(19) . . . . ?
C25 C4 C5 C6 1(3) . . . . ?
N1 C5 C6 C7 3(3) . . . . ?
C4 C5 C6 C7 177(2) . . . . ?
C5 C6 C7 N3 -5(3) . . . . ?
C5 C6 C7 C8 178.8(18) . . . . ?
C10 N3 C7 C6 -176.8(18) . . . . ?
C10 N3 C7 C8 0(2) . . . . ?
C6 C7 C8 C9 177(2) . . . . ?
N3 C7 C8 C9 0(2) . . . . ?
C6 C7 C8 C27 -5(3) . . . . ?
N3 C7 C8 C27 178.2(18) . . . . ?
C7 C8 C9 C10 -1(2) . . . . ?
C27 C8 C9 C10 -178.4(18) . . . . ?
C7 C8 C9 C11 177(3) . . . . ?
C27 C8 C9 C11 -1(4) . . . . ?
C7 N3 C10 C13 -178(2) . . . . ?
C7 N3 C10 C9 0(2) . . . . ?
C8 C9 C10 C13 178.9(18) . . . . ?
C11 C9 C10 C13 1(2) . . . . ?
C8 C9 C10 N3 1(2) . . . . ?
C11 C9 C10 N3 -177.6(16) . . . . ?
C8 C9 C11 O1 6(4) . . . . ?
C10 C9 C11 O1 -176(2) . . . . ?
C8 C9 C11 C12 -180(3) . . . . ?
C10 C9 C11 C12 -3(2) . . . . ?
O1 C11 C12 C13 177(2) . . . . ?
C9 C11 C12 C13 3(2) . . . . ?
N3 C10 C13 C14 3(4) . . . . ?
C9 C10 C13 C14 -174.4(18) . . . . ?
N3 C10 C13 C12 179(2) . . . . ?
C9 C10 C13 C12 2(2) . . . . ?
C11 C12 C13 C10 -3(2) . . . . ?
C11 C12 C13 C14 173.1(19) . . . . ?
C17 N4 C14 C13 -177.6(17) . . . . ?
C17 N4 C14 C15 2(2) . . . . ?
C10 C13 C14 N4 -4(3) . . . . ?
C12 C13 C14 N4 -179.2(16) . . . . ?
C10 C13 C14 C15 176(2) . . . . ?
C12 C13 C14 C15 1(3) . . . . ?
N4 C14 C15 C28 -128.9(17) . . . . ?
C13 C14 C15 C28 51(3) . . . . ?
N4 C14 C15 C16 1(2) . . . . ?
C13 C14 C15 C16 -179.3(19) . . . . ?
C14 C15 C16 C17 -4(2) . . . . ?
C28 C15 C16 C17 129(2) . . . . ?
C14 C15 C16 C32 127(2) . . . . ?
C28 C15 C16 C32 -100(2) . . . . ?
C14 N4 C17 C18 -177.5(15) . . . . ?
C14 N4 C17 C16 -5(2) . . . . ?
C32 C16 C17 N4 -123(2) . . . . ?
C15 C16 C17 N4 6(2) . . . . ?
C32 C16 C17 C18 49(3) . . . . ?
C15 C16 C17 C18 177.8(17) . . . . ?
N4 C17 C18 C19 -6(3) . . . . ?
C16 C17 C18 C19 -178(2) . . . . ?
C17 C18 C19 N2 10(3) . . . . ?
C17 C18 C19 C20 177.2(19) . . . . ?
C22 N2 C19 C18 175.7(19) . . . . ?
C22 N2 C19 C20 6(2) . . . . ?
C18 C19 C20 C21 -173(2) . . . . ?
N2 C19 C20 C21 -3(2) . . . . ?
C18 C19 C20 C33 10(3) . . . . ?
N2 C19 C20 C33 179.5(19) . . . . ?
C19 C20 C21 C22 0(2) . . . . ?
C33 C20 C21 C22 177(2) . . . . ?
C19 C20 C21 C34 -180(3) . . . . ?
C33 C20 C21 C34 -2(4) . . . . ?
C19 N2 C22 C23 179(2) . . . . ?
C19 N2 C22 C21 -6(2) . . . . ?
C20 C21 C22 N2 4(2) . . . . ?
C34 C21 C22 N2 -177(2) . . . . ?
C20 C21 C22 C23 178(2) . . . . ?
C34 C21 C22 C23 -3(4) . . . . ?
N2 C22 C23 C2 -9(4) . . . . ?
C21 C22 C23 C2 178(2) . . . . ?
N1 C2 C23 C22 10(4) . . . . ?
C3 C2 C23 C22 -177(3) . . . . ?
C3 C4 C25 C26 89(3) . . . . ?
C5 C4 C25 C26 -93(3) . . . . ?
C14 C15 C28 C29 178.4(16) . . . . ?
C16 C15 C28 C29 56(3) . . . . ?
C15 C28 C29 C30 69(2) . . . . ?
C31 O3 C30 O2 4(4) . . . . ?
C31 O3 C30 C29 -179(2) . . . . ?
C28 C29 C30 O2 -2(4) . . . . ?
C28 C29 C30 O3 -179.6(19) . . . . ?
C20 C21 C34 C35 -120(4) . . . . ?
C22 C21 C34 C35 61(5) . . . . ?
C20 C21 C34 C42 -14(6) . . . . ?
C22 C21 C34 C42 167(4) . . . . ?
C42 C34 C35 C36 99(4) . . . . ?
C21 C34 C35 C36 -131(4) . . . . ?
C21 C34 C35 C42 130(5) . . . . ?
C34 C35 C36 C37 -96(3) . . . . ?
C42 C35 C36 C37 -32(4) . . . . ?
C34 C35 C36 C41 94(3) . . . . ?
C42 C35 C36 C41 158(3) . . . . ?
C41 C36 C37 C38 0.0 . . . . ?
C35 C36 C37 C38 -170(3) . . . . ?
C36 C37 C38 C39 0.0 . . . . ?
C37 C38 C39 C40 0.0 . . . . ?
C38 C39 C40 C41 0.0 . . . . ?
C39 C40 C41 C36 0.0 . . . . ?
C37 C36 C41 C40 0.0 . . . . ?
C35 C36 C41 C40 170(3) . . . . ?
C21 C34 C42 C35 -134(4) . . . . ?
C36 C35 C42 C34 -117(4) . . . . ?
